data_1559761
loop_
_publ_author_name
'Millward, Makenzie J.'
'Ellis, Emily'
'Ward, John W.'
'Clayden, Jonathan'

_publ_section_title
;
 Hydantoin-bridged medium ring scaffolds by migratory insertion of
 urea-tethered nitrile anions into aromatic C-N bonds.
;
_journal_issue 6
_journal_name_full 'Chemical science'
_journal_page_first 2091
_journal_page_last 2096
_journal_paper_doi 10.1039/d0sc06188c
_journal_volume 12
_journal_year 2020
_chemical_formula_moiety 'C18 H23 N3 O, 1.5(H2 O)'
_chemical_formula_sum 'C18 H26 N3 O2.5'
_chemical_formula_weight 324.42
_space_group_crystal_system triclinic
_space_group_IT_number 2
_space_group_name_Hall '-P 1'
_space_group_name_H-M_alt 'P -1'
_atom_sites_solution_hydrogens mixed
_atom_sites_solution_primary iterative
_audit_creation_date 2019-03-21
_audit_creation_method
;
Olex2 1.2
(compiled 2018.05.29 svn.r3508 for OlexSys, GUI svn.r5506)
;
_audit_update_record
;
2020-03-30 deposited with the CCDC.	2020-12-11 downloaded from the CCDC.
;
_cell_angle_alpha 93.7306(19)
_cell_angle_beta 95.390(2)
_cell_angle_gamma 108.1269(18)
_cell_formula_units_Z 2
_cell_length_a 7.6118(2)
_cell_length_b 9.3656(3)
_cell_length_c 12.1634(4)
_cell_measurement_reflns_used 5942
_cell_measurement_temperature 100
_cell_measurement_theta_max 31.13
_cell_measurement_theta_min 2.30
_cell_volume 816.35(4)
_computing_cell_refinement 'SAINT V8.38A (?, 2016)'
_computing_data_reduction 'SAINT V8.38A (?, 2016)'
_computing_molecular_graphics 'Olex2 (Dolomanov et al., 2009)'
_computing_publication_material 'Olex2 (Dolomanov et al., 2009)'
_computing_structure_refinement 'ShelXL (Sheldrick, 2015)'
_computing_structure_solution
;
Superflip (Palatinus & Chapuis, 2007;Palatinus & van der Lee, 2008;
Palatinus et al., 2012)
;
_diffrn_ambient_temperature 100.01
_diffrn_detector 'Bruker area detector'
_diffrn_detector_type 'CCD area detector'
_diffrn_measured_fraction_theta_full 1.000
_diffrn_measured_fraction_theta_max 1.000
_diffrn_measurement_device 'Bruker Apex II kappa CCD area detector'
_diffrn_measurement_device_type 'Bruker Apex II kappa CCD area detector'
_diffrn_measurement_method '\f and \w scans'
_diffrn_radiation_monochromator graphite
_diffrn_radiation_type MoK\a
_diffrn_radiation_wavelength 0.71073
_diffrn_reflns_av_R_equivalents 0.0296
_diffrn_reflns_av_unetI/netI 0.0292
_diffrn_reflns_Laue_measured_fraction_full 1.000
_diffrn_reflns_Laue_measured_fraction_max 1.000
_diffrn_reflns_limit_h_max 10
_diffrn_reflns_limit_h_min -10
_diffrn_reflns_limit_k_max 13
_diffrn_reflns_limit_k_min -13
_diffrn_reflns_limit_l_max 17
_diffrn_reflns_limit_l_min -17
_diffrn_reflns_number 18692
_diffrn_reflns_point_group_measured_fraction_full 1.000
_diffrn_reflns_point_group_measured_fraction_max 1.000
_diffrn_reflns_theta_full 25.242
_diffrn_reflns_theta_max 30.507
_diffrn_reflns_theta_min 1.690
_diffrn_source 'fine-focus sealed tube'
_diffrn_standards_number 0
_exptl_absorpt_coefficient_mu 0.089
_exptl_absorpt_correction_T_max 0.7462
_exptl_absorpt_correction_T_min 0.6445
_exptl_absorpt_correction_type multi-scan
_exptl_absorpt_process_details
'SADABS-2016/2 (Bruker,2016/2) was used for absorption correction. wR2(int) was 0.0582 before and 0.0412 after correction. The Ratio of minimum to maximum transmission is 0.8637. The \l/2 correction factor is Not present.'
_exptl_crystal_colour 'clear colourless'
_exptl_crystal_colour_lustre clear
_exptl_crystal_colour_primary colourless
_exptl_crystal_density_diffrn 1.320
_exptl_crystal_description block
_exptl_crystal_F_000 350
_exptl_crystal_recrystallization_method 'Re-crystallisation from solvent: DCM:Et2O'
_exptl_crystal_size_max 0.534
_exptl_crystal_size_mid 0.264
_exptl_crystal_size_min 0.196
_refine_diff_density_max 0.409
_refine_diff_density_min -0.365
_refine_diff_density_rms 0.052
_refine_ls_extinction_method none
_refine_ls_goodness_of_fit_ref 1.039
_refine_ls_hydrogen_treatment mixed
_refine_ls_matrix_type full
_refine_ls_number_parameters 232
_refine_ls_number_reflns 4993
_refine_ls_number_restraints 0
_refine_ls_restrained_S_all 1.039
_refine_ls_R_factor_all 0.0557
_refine_ls_R_factor_gt 0.0428
_refine_ls_shift/su_max 0.000
_refine_ls_shift/su_mean 0.000
_refine_ls_structure_factor_coef Fsqd
_refine_ls_weighting_details 'w=1/[\s^2^(Fo^2^)+(0.0567P)^2^+0.2838P] where P=(Fo^2^+2Fc^2^)/3'
_refine_ls_weighting_scheme calc
_refine_ls_wR_factor_gt 0.1072
_refine_ls_wR_factor_ref 0.1150
_reflns_Friedel_coverage 0.000
_reflns_number_gt 4047
_reflns_number_total 4993
_reflns_threshold_expression 'I > 2\s(I)'
_cod_data_source_file d0sc06188c2.cif
_cod_data_source_block mm102_1
_cod_depositor_comments
;Adding full bibliography for 1559758--1559767.cif.

 Adding full bibliography for 1559758--1559767.cif.
;
_cod_original_formula_sum 'C18 H26 N3 O2.50'
_cod_database_code 1559761
_shelxl_version_number 2013-4
_shelx_space_group_comment
;
The symmetry employed for this shelxl refinement is uniquely defined
by the following loop, which should always be used as a source of
symmetry information in preference to the above space-group names.
They are only intended as comments.
;
_olex2_refinement_description
;
1. Fixed Uiso
 At 1.2 times of:
  All C(H) groups, All C(H,H) groups
 At 1.5 times of:
  All O(H,H) groups
2. Others
 Fixed Sof: O3(0.5) H3C(0.5) H3D(0.5)
3.a Free rotating group:
 O3(H3C,H3D)
3.b Secondary CH2 refined with riding coordinates:
 C2(H2A,H2B), C3(H3A,H3B), C4(H4A,H4B), C5(H5A,H5B), C7(H7A,H7B), C8(H8A,H8B),
 C9(H9A,H9B), C10(H10A,H10B), C11(H11A,H11B)
3.c Aromatic/amide H refined with riding coordinates:
 C13(H13), C14(H14), C15(H15), C16(H16)
;
_olex2_exptl_crystal_mounting_method 'Oil on pip'
_olex2_submission_special_instructions 'No special instructions were received'

loop_
_space_group_symop_operation_xyz
'x, y, z'
'-x, -y, -z'

loop_
_atom_site_label
_atom_site_type_symbol
_atom_site_fract_x
_atom_site_fract_y
_atom_site_fract_z
_atom_site_U_iso_or_equiv
_atom_site_adp_type
_atom_site_occupancy
_atom_site_site_symmetry_order
_atom_site_calc_flag
_atom_site_refinement_flags_posn
_atom_site_refinement_flags_adp
_atom_site_refinement_flags_occupancy
_atom_site_disorder_assembly
_atom_site_disorder_group
C1 C 0.07429(14) 0.60387(11) 0.30322(9) 0.01097(19) Uani 1 1 d . . . . .
C2 C 0.06715(16) 0.70562(12) 0.40665(9) 0.0153(2) Uani 1 1 d . . . . .
H2A H 0.0131 0.6410 0.4642 0.018 Uiso 1 1 calc R . . . .
H2B H 0.1957 0.7675 0.4369 0.018 Uiso 1 1 calc R . . . .
C3 C -0.04792(17) 0.81066(14) 0.38213(10) 0.0190(2) Uani 1 1 d . . . . .
H3A H -0.0530 0.8691 0.4519 0.023 Uiso 1 1 calc R . . . .
H3B H 0.0128 0.8829 0.3306 0.023 Uiso 1 1 calc R . . . .
C4 C -0.24526(17) 0.72042(14) 0.33067(10) 0.0192(2) Uani 1 1 d . . . . .
H4A H -0.3100 0.6543 0.3846 0.023 Uiso 1 1 calc R . . . .
H4B H -0.3157 0.7903 0.3122 0.023 Uiso 1 1 calc R . . . .
C5 C -0.23882(15) 0.62483(12) 0.22597(9) 0.0147(2) Uani 1 1 d . . . . .
H5A H -0.3661 0.5579 0.1978 0.018 Uiso 1 1 calc R . . . .
H5B H -0.1919 0.6914 0.1680 0.018 Uiso 1 1 calc R . . . .
C6 C -0.18135(14) 0.38405(12) 0.25919(9) 0.01196(19) Uani 1 1 d . . . . .
C7 C -0.03777(15) 0.18306(12) 0.29679(10) 0.0151(2) Uani 1 1 d . . . . .
H7A H -0.1461 0.1221 0.3309 0.018 Uiso 1 1 calc R . . . .
H7B H 0.0763 0.1749 0.3384 0.018 Uiso 1 1 calc R . . . .
C8 C -0.05235(15) 0.11922(12) 0.17537(10) 0.0162(2) Uani 1 1 d . . . . .
H8A H -0.1452 0.1528 0.1308 0.019 Uiso 1 1 calc R . . . .
H8B H -0.1010 0.0077 0.1715 0.019 Uiso 1 1 calc R . . . .
C9 C 0.12880(16) 0.16319(12) 0.12075(10) 0.0179(2) Uani 1 1 d . . . . .
H9A H 0.2100 0.1085 0.1534 0.021 Uiso 1 1 calc R . . . .
H9B H 0.0972 0.1268 0.0409 0.021 Uiso 1 1 calc R . . . .
C10 C 0.24128(14) 0.33139(12) 0.13093(9) 0.0141(2) Uani 1 1 d . . . . .
H10A H 0.3511 0.3444 0.0903 0.017 Uiso 1 1 calc R . . . .
H10B H 0.2875 0.3656 0.2101 0.017 Uiso 1 1 calc R . . . .
C11 C 0.13229(14) 0.43336(12) 0.08624(9) 0.01217(19) Uani 1 1 d . . . . .
H11A H 0.1140 0.4178 0.0041 0.015 Uiso 1 1 calc R . . . .
H11B H 0.0078 0.4029 0.1124 0.015 Uiso 1 1 calc R . . . .
C12 C 0.22953(14) 0.59962(12) 0.12245(9) 0.01158(19) Uani 1 1 d . . . . .
C13 C 0.35422(15) 0.67831(13) 0.05279(9) 0.0153(2) Uani 1 1 d . . . . .
H13 H 0.3681 0.6261 -0.0137 0.018 Uiso 1 1 calc R . . . .
C14 C 0.45842(15) 0.82972(13) 0.07704(10) 0.0182(2) Uani 1 1 d . . . . .
H14 H 0.5419 0.8796 0.0279 0.022 Uiso 1 1 calc R . . . .
C15 C 0.43914(15) 0.90691(13) 0.17364(10) 0.0182(2) Uani 1 1 d . . . . .
H15 H 0.5099 1.0104 0.1917 0.022 Uiso 1 1 calc R . . . .
C16 C 0.31517(15) 0.83183(12) 0.24420(10) 0.0151(2) Uani 1 1 d . . . . .
H16 H 0.3029 0.8857 0.3104 0.018 Uiso 1 1 calc R . . . .
C17 C 0.20805(14) 0.67957(11) 0.22084(9) 0.01110(19) Uani 1 1 d . . . . .
C18 C 0.12029(14) 0.46617(12) 0.34229(9) 0.01149(19) Uani 1 1 d . . . . .
N1 N -0.11771(12) 0.53358(10) 0.24885(8) 0.01142(17) Uani 1 1 d . . . . .
N2 N -0.03201(12) 0.34146(10) 0.30576(8) 0.01219(18) Uani 1 1 d . . . . .
N3 N 0.26689(13) 0.46207(11) 0.40019(8) 0.01535(19) Uani 1 1 d . . . . .
H3 H 0.344(2) 0.5532(19) 0.4197(13) 0.024(4) Uiso 1 1 d . . . . .
O1 O -0.33932(11) 0.29648(9) 0.23195(7) 0.01649(17) Uani 1 1 d . . . . .
O2 O 0.53881(15) 0.75445(13) 0.57580(9) 0.0316(2) Uani 1 1 d . . . . .
H2C H 0.490(3) 0.752(2) 0.637(2) 0.055(6) Uiso 1 1 d . . . . .
H2D H 0.608(3) 0.695(2) 0.5820(17) 0.048(6) Uiso 1 1 d . . . . .
O3 O 0.3814(3) -0.0038(2) 0.53501(18) 0.0301(4) Uani 0.5 1 d . . P A -1
H3C H 0.4353 0.0702 0.4975 0.045 Uiso 0.5 1 d G . P A -1
H3D H 0.3769 0.0314 0.6022 0.045 Uiso 0.5 1 d G . P A -1

loop_
_atom_site_aniso_label
_atom_site_aniso_U_11
_atom_site_aniso_U_22
_atom_site_aniso_U_33
_atom_site_aniso_U_23
_atom_site_aniso_U_13
_atom_site_aniso_U_12
C1 0.0115(4) 0.0108(4) 0.0107(4) 0.0008(3) 0.0012(3) 0.0037(3)
C2 0.0204(5) 0.0156(5) 0.0115(5) -0.0008(4) 0.0011(4) 0.0085(4)
C3 0.0260(6) 0.0185(5) 0.0164(5) -0.0019(4) 0.0019(4) 0.0134(5)
C4 0.0205(5) 0.0236(6) 0.0189(5) 0.0012(4) 0.0046(4) 0.0142(5)
C5 0.0142(5) 0.0169(5) 0.0160(5) 0.0029(4) 0.0013(4) 0.0092(4)
C6 0.0117(4) 0.0145(5) 0.0109(4) 0.0025(4) 0.0034(4) 0.0052(4)
C7 0.0164(5) 0.0102(5) 0.0191(5) 0.0043(4) 0.0027(4) 0.0041(4)
C8 0.0164(5) 0.0105(5) 0.0207(5) 0.0003(4) 0.0019(4) 0.0028(4)
C9 0.0189(5) 0.0129(5) 0.0232(6) -0.0002(4) 0.0050(4) 0.0067(4)
C10 0.0115(4) 0.0139(5) 0.0177(5) 0.0002(4) 0.0032(4) 0.0052(4)
C11 0.0119(4) 0.0125(5) 0.0118(4) 0.0005(4) 0.0021(4) 0.0035(4)
C12 0.0098(4) 0.0128(5) 0.0125(5) 0.0027(4) 0.0006(4) 0.0039(3)
C13 0.0143(5) 0.0176(5) 0.0152(5) 0.0049(4) 0.0047(4) 0.0053(4)
C14 0.0132(5) 0.0188(5) 0.0237(6) 0.0103(4) 0.0056(4) 0.0041(4)
C15 0.0130(5) 0.0126(5) 0.0275(6) 0.0051(4) 0.0007(4) 0.0018(4)
C16 0.0135(5) 0.0118(5) 0.0194(5) 0.0004(4) 0.0002(4) 0.0037(4)
C17 0.0101(4) 0.0106(4) 0.0127(5) 0.0025(4) 0.0009(4) 0.0034(3)
C18 0.0131(4) 0.0125(5) 0.0099(4) 0.0019(3) 0.0037(4) 0.0048(4)
N1 0.0097(4) 0.0120(4) 0.0133(4) 0.0014(3) 0.0014(3) 0.0045(3)
N2 0.0120(4) 0.0108(4) 0.0140(4) 0.0029(3) 0.0014(3) 0.0038(3)
N3 0.0139(4) 0.0157(4) 0.0163(4) 0.0025(3) -0.0001(3) 0.0049(4)
O1 0.0112(3) 0.0170(4) 0.0195(4) 0.0022(3) 0.0021(3) 0.0017(3)
O2 0.0335(5) 0.0454(6) 0.0302(5) 0.0167(5) 0.0133(4) 0.0276(5)
O3 0.0341(10) 0.0231(9) 0.0322(11) 0.0022(8) 0.0055(9) 0.0074(8)

loop_
_atom_type_symbol
_atom_type_description
_atom_type_scat_dispersion_real
_atom_type_scat_dispersion_imag
_atom_type_scat_source
C C 0.0033 0.0016 'International Tables Vol C Tables 4.2.6.8 and 6.1.1.4'
H H 0.0000 0.0000 'International Tables Vol C Tables 4.2.6.8 and 6.1.1.4'
N N 0.0061 0.0033 'International Tables Vol C Tables 4.2.6.8 and 6.1.1.4'
O O 0.0106 0.0060 'International Tables Vol C Tables 4.2.6.8 and 6.1.1.4'

loop_
_geom_angle_atom_site_label_1
_geom_angle_atom_site_label_2
_geom_angle_atom_site_label_3
_geom_angle
_geom_angle_site_symmetry_1
_geom_angle_site_symmetry_3
_geom_angle_publ_flag
C17 C1 C2 116.21(9) . . ?
C18 C1 C2 108.23(8) . . ?
C18 C1 C17 110.37(8) . . ?
N1 C1 C2 107.76(8) . . ?
N1 C1 C17 111.92(8) . . ?
N1 C1 C18 101.25(8) . . ?
C1 C2 H2A 109.0 . . ?
C1 C2 H2B 109.0 . . ?
H2A C2 H2B 107.8 . . ?
C3 C2 C1 113.05(9) . . ?
C3 C2 H2A 109.0 . . ?
C3 C2 H2B 109.0 . . ?
C2 C3 H3A 109.5 . . ?
C2 C3 H3B 109.5 . . ?
H3A C3 H3B 108.1 . . ?
C4 C3 C2 110.81(10) . . ?
C4 C3 H3A 109.5 . . ?
C4 C3 H3B 109.5 . . ?
C3 C4 H4A 109.7 . . ?
C3 C4 H4B 109.7 . . ?
H4A C4 H4B 108.2 . . ?
C5 C4 C3 109.93(9) . . ?
C5 C4 H4A 109.7 . . ?
C5 C4 H4B 109.7 . . ?
C4 C5 H5A 109.5 . . ?
C4 C5 H5B 109.5 . . ?
H5A C5 H5B 108.1 . . ?
N1 C5 C4 110.55(9) . . ?
N1 C5 H5A 109.5 . . ?
N1 C5 H5B 109.5 . . ?
N1 C6 N2 107.90(9) . . ?
O1 C6 N1 127.90(10) . . ?
O1 C6 N2 124.19(10) . . ?
H7A C7 H7B 107.9 . . ?
C8 C7 H7A 109.2 . . ?
C8 C7 H7B 109.2 . . ?
N2 C7 H7A 109.2 . . ?
N2 C7 H7B 109.2 . . ?
N2 C7 C8 111.85(9) . . ?
C7 C8 H8A 108.2 . . ?
C7 C8 H8B 108.2 . . ?
C7 C8 C9 116.37(9) . . ?
H8A C8 H8B 107.3 . . ?
C9 C8 H8A 108.2 . . ?
C9 C8 H8B 108.2 . . ?
C8 C9 H9A 108.1 . . ?
C8 C9 H9B 108.1 . . ?
H9A C9 H9B 107.3 . . ?
C10 C9 C8 116.84(9) . . ?
C10 C9 H9A 108.1 . . ?
C10 C9 H9B 108.1 . . ?
C9 C10 H10A 108.6 . . ?
C9 C10 H10B 108.6 . . ?
C9 C10 C11 114.57(9) . . ?
H10A C10 H10B 107.6 . . ?
C11 C10 H10A 108.6 . . ?
C11 C10 H10B 108.6 . . ?
C10 C11 H11A 109.0 . . ?
C10 C11 H11B 109.0 . . ?
H11A C11 H11B 107.8 . . ?
C12 C11 C10 113.09(9) . . ?
C12 C11 H11A 109.0 . . ?
C12 C11 H11B 109.0 . . ?
C13 C12 C11 116.05(9) . . ?
C13 C12 C17 118.13(10) . . ?
C17 C12 C11 125.81(9) . . ?
C12 C13 H13 118.7 . . ?
C14 C13 C12 122.64(11) . . ?
C14 C13 H13 118.7 . . ?
C13 C14 H14 120.4 . . ?
C15 C14 C13 119.16(10) . . ?
C15 C14 H14 120.4 . . ?
C14 C15 H15 120.3 . . ?
C14 C15 C16 119.49(10) . . ?
C16 C15 H15 120.3 . . ?
C15 C16 H16 118.9 . . ?
C15 C16 C17 122.19(11) . . ?
C17 C16 H16 118.9 . . ?
C12 C17 C1 122.36(9) . . ?
C16 C17 C1 119.24(9) . . ?
C16 C17 C12 118.39(10) . . ?
N2 C18 C1 107.00(8) . . ?
N3 C18 C1 128.49(10) . . ?
N3 C18 N2 124.48(10) . . ?
C5 N1 C1 120.70(8) . . ?
C6 N1 C1 111.94(8) . . ?
C6 N1 C5 123.65(9) . . ?
C6 N2 C7 121.21(9) . . ?
C18 N2 C6 111.06(9) . . ?
C18 N2 C7 126.98(9) . . ?
C18 N3 H3 110.8(11) . . ?
H2C O2 H2D 105.3(19) . . ?
H3C O3 H3D 109.5 . . ?

loop_
_geom_bond_atom_site_label_1
_geom_bond_atom_site_label_2
_geom_bond_distance
_geom_bond_site_symmetry_2
_geom_bond_publ_flag
C1 C2 1.5436(15) . ?
C1 C17 1.5421(14) . ?
C1 C18 1.5301(14) . ?
C1 N1 1.4730(13) . ?
C2 H2A 0.9900 . ?
C2 H2B 0.9900 . ?
C2 C3 1.5327(15) . ?
C3 H3A 0.9900 . ?
C3 H3B 0.9900 . ?
C3 C4 1.5254(17) . ?
C4 H4A 0.9900 . ?
C4 H4B 0.9900 . ?
C4 C5 1.5219(16) . ?
C5 H5A 0.9900 . ?
C5 H5B 0.9900 . ?
C5 N1 1.4597(13) . ?
C6 N1 1.3505(14) . ?
C6 N2 1.4010(13) . ?
C6 O1 1.2265(13) . ?
C7 H7A 0.9900 . ?
C7 H7B 0.9900 . ?
C7 C8 1.5375(16) . ?
C7 N2 1.4671(13) . ?
C8 H8A 0.9900 . ?
C8 H8B 0.9900 . ?
C8 C9 1.5384(16) . ?
C9 H9A 0.9900 . ?
C9 H9B 0.9900 . ?
C9 C10 1.5315(15) . ?
C10 H10A 0.9900 . ?
C10 H10B 0.9900 . ?
C10 C11 1.5399(15) . ?
C11 H11A 0.9900 . ?
C11 H11B 0.9900 . ?
C11 C12 1.5162(14) . ?
C12 C13 1.3996(14) . ?
C12 C17 1.4199(15) . ?
C13 H13 0.9500 . ?
C13 C14 1.3888(16) . ?
C14 H14 0.9500 . ?
C14 C15 1.3830(17) . ?
C15 H15 0.9500 . ?
C15 C16 1.3926(16) . ?
C16 H16 0.9500 . ?
C16 C17 1.3997(14) . ?
C18 N2 1.3779(13) . ?
C18 N3 1.2748(14) . ?
N3 H3 0.874(17) . ?
O2 H2C 0.86(2) . ?
O2 H2D 0.89(2) . ?
O3 H3C 0.8699 . ?
O3 H3D 0.8695 . ?

loop_
_geom_hbond_atom_site_label_D
_geom_hbond_atom_site_label_H
_geom_hbond_atom_site_label_A
_geom_hbond_distance_DH
_geom_hbond_distance_HA
_geom_hbond_distance_DA
_geom_hbond_angle_DHA
_geom_hbond_site_symmetry_A
O2 H2C O1 0.86(2) 2.05(2) 2.8918(14) 168(2) 2_566
O2 H2D N3 0.89(2) 1.99(2) 2.8717(14) 172.1(19) 2_666

loop_
_geom_torsion_atom_site_label_1
_geom_torsion_atom_site_label_2
_geom_torsion_atom_site_label_3
_geom_torsion_atom_site_label_4
_geom_torsion
_geom_torsion_site_symmetry_1
_geom_torsion_site_symmetry_2
_geom_torsion_site_symmetry_3
_geom_torsion_site_symmetry_4
_geom_torsion_publ_flag
C1 C2 C3 C4 56.24(13) . . . . ?
C1 C18 N2 C6 -7.42(11) . . . . ?
C1 C18 N2 C7 162.74(10) . . . . ?
C2 C1 C17 C12 179.73(9) . . . . ?
C2 C1 C17 C16 0.90(14) . . . . ?
C2 C1 C18 N2 115.53(9) . . . . ?
C2 C1 C18 N3 -62.67(14) . . . . ?
C2 C1 N1 C5 49.11(12) . . . . ?
C2 C1 N1 C6 -109.94(10) . . . . ?
C2 C3 C4 C5 -56.73(13) . . . . ?
C3 C4 C5 N1 52.76(12) . . . . ?
C4 C5 N1 C1 -52.45(13) . . . . ?
C4 C5 N1 C6 104.06(12) . . . . ?
C7 C8 C9 C10 -50.31(14) . . . . ?
C8 C7 N2 C6 62.30(13) . . . . ?
C8 C7 N2 C18 -106.95(12) . . . . ?
C8 C9 C10 C11 -56.43(14) . . . . ?
C9 C10 C11 C12 165.81(9) . . . . ?
C10 C11 C12 C13 89.20(11) . . . . ?
C10 C11 C12 C17 -89.21(12) . . . . ?
C11 C12 C13 C14 -177.65(10) . . . . ?
C11 C12 C17 C1 -1.72(16) . . . . ?
C11 C12 C17 C16 177.12(10) . . . . ?
C12 C13 C14 C15 -0.05(17) . . . . ?
C13 C12 C17 C1 179.91(9) . . . . ?
C13 C12 C17 C16 -1.26(15) . . . . ?
C13 C14 C15 C16 -0.38(17) . . . . ?
C14 C15 C16 C17 -0.04(17) . . . . ?
C15 C16 C17 C1 179.74(9) . . . . ?
C15 C16 C17 C12 0.87(16) . . . . ?
C17 C1 C2 C3 77.61(12) . . . . ?
C17 C1 C18 N2 -116.28(9) . . . . ?
C17 C1 C18 N3 65.52(14) . . . . ?
C17 C1 N1 C5 -79.85(11) . . . . ?
C17 C1 N1 C6 121.10(9) . . . . ?
C17 C12 C13 C14 0.88(16) . . . . ?
C18 C1 C2 C3 -157.60(9) . . . . ?
C18 C1 C17 C12 56.04(12) . . . . ?
C18 C1 C17 C16 -122.78(10) . . . . ?
C18 C1 N1 C5 162.60(9) . . . . ?
C18 C1 N1 C6 3.55(11) . . . . ?
N1 C1 C2 C3 -48.87(12) . . . . ?
N1 C1 C17 C12 -55.90(12) . . . . ?
N1 C1 C17 C16 125.27(10) . . . . ?
N1 C1 C18 N2 2.39(10) . . . . ?
N1 C1 C18 N3 -175.80(11) . . . . ?
N1 C6 N2 C7 -161.00(9) . . . . ?
N1 C6 N2 C18 9.81(12) . . . . ?
N2 C6 N1 C1 -8.12(11) . . . . ?
N2 C6 N1 C5 -166.44(9) . . . . ?
N2 C7 C8 C9 78.32(12) . . . . ?
N3 C18 N2 C6 170.87(10) . . . . ?
N3 C18 N2 C7 -18.97(17) . . . . ?
O1 C6 N1 C1 173.12(10) . . . . ?
O1 C6 N1 C5 14.80(17) . . . . ?
O1 C6 N2 C7 17.82(16) . . . . ?
O1 C6 N2 C18 -171.37(10) . . . . ?
